data_2233873
loop_
_publ_author_name
'Chiniforoshan, Hossein'
'Jazestani, Mehdi'
'Notash, Behrouz'

_publ_section_title
;
 <i>catena</i>-Poly[[bis(dimethylformamide-\k<i>O</i>)cadmium]-bis(\m-4-nitrophenylcyanamido-\k^2^<i>N</i>^1^:<i>N</i>^3^)]
;
_journal_coeditor_code HY2496
_journal_issue 3
_journal_name_full 'Acta Crystallographica Section E'
_journal_page_first m232
_journal_paper_doi 10.1107/S1600536812001924
_journal_volume 68
_journal_year 2012
_chemical_formula_iupac '[Cd (C7 H4 N3 O2)2 (C3 H7 N O)2]'
_chemical_formula_moiety 'C20 H22 Cd N8 O6'
_chemical_formula_sum 'C20 H22 Cd N8 O6'
_chemical_formula_weight 582.87
_chemical_name_systematic
;
<i>catena</i>-Poly[[bis(dimethylformamide-\k<i>O</i>)cadmium]-bis(\m-4-
nitrophenylcyanamido-\k^2^<i>N</i>^1^:<i>N</i>^3^)]
;
_space_group_IT_number 2
_symmetry_cell_setting triclinic
_symmetry_space_group_name_Hall '-P 1'
_symmetry_space_group_name_H-M 'P -1'
_atom_sites_solution_hydrogens geom
_atom_sites_solution_primary direct
_atom_sites_solution_secondary difmap
_audit_creation_method SHELXL-97
_cell_angle_alpha 67.44(3)
_cell_angle_beta 81.93(3)
_cell_angle_gamma 84.28(3)
_cell_formula_units_Z 1
_cell_length_a 5.6070(11)
_cell_length_b 9.811(2)
_cell_length_c 11.679(2)
_cell_measurement_reflns_used 3150
_cell_measurement_temperature 298(2)
_cell_measurement_theta_max 29.23
_cell_measurement_theta_min 2.25
_cell_volume 586.7(2)
_computing_cell_refinement 'X-AREA (Stoe & Cie, 2002)'
_computing_data_collection 'X-AREA (Stoe & Cie, 2002)'
_computing_data_reduction 'X-AREA (Stoe & Cie, 2002)'
_computing_molecular_graphics 'ORTEP-3 (Farrugia, 1997)'
_computing_publication_material 'WinGX (Farrugia, 1999)'
_computing_structure_refinement 'SHELXL97 (Sheldrick, 2008)'
_computing_structure_solution 'SHELXS97 (Sheldrick, 2008)'
_diffrn_ambient_temperature 298(2)
_diffrn_measured_fraction_theta_full 0.986
_diffrn_measured_fraction_theta_max 0.986
_diffrn_measurement_device_type 'Stoe IPDS 2T'
_diffrn_measurement_method '\w scans'
_diffrn_radiation_monochromator graphite
_diffrn_radiation_source 'fine-focus sealed tube'
_diffrn_radiation_type MoK\a
_diffrn_radiation_wavelength 0.71073
_diffrn_reflns_av_R_equivalents 0.0658
_diffrn_reflns_av_sigmaI/netI 0.0561
_diffrn_reflns_limit_h_max 7
_diffrn_reflns_limit_h_min -7
_diffrn_reflns_limit_k_max 13
_diffrn_reflns_limit_k_min -13
_diffrn_reflns_limit_l_max 16
_diffrn_reflns_limit_l_min -15
_diffrn_reflns_number 6589
_diffrn_reflns_theta_full 29.23
_diffrn_reflns_theta_max 29.23
_diffrn_reflns_theta_min 2.25
_exptl_absorpt_coefficient_mu 0.984
_exptl_absorpt_correction_T_max 0.923
_exptl_absorpt_correction_T_min 0.887
_exptl_absorpt_correction_type numerical
_exptl_absorpt_process_details '(X-SHAPE and X-RED32; Stoe & Cie, 2002)'
_exptl_crystal_colour yellow
_exptl_crystal_density_diffrn 1.650
_exptl_crystal_density_method 'not measured'
_exptl_crystal_description needle
_exptl_crystal_F_000 294
_exptl_crystal_size_max 0.45
_exptl_crystal_size_mid 0.10
_exptl_crystal_size_min 0.08
_refine_diff_density_max 0.820
_refine_diff_density_min -0.885
_refine_ls_extinction_method none
_refine_ls_goodness_of_fit_ref 1.107
_refine_ls_hydrogen_treatment constr
_refine_ls_matrix_type full
_refine_ls_number_parameters 162
_refine_ls_number_reflns 3150
_refine_ls_number_restraints 0
_refine_ls_restrained_S_all 1.107
_refine_ls_R_factor_all 0.0465
_refine_ls_R_factor_gt 0.0442
_refine_ls_shift/su_max 0.000
_refine_ls_shift/su_mean 0.000
_refine_ls_structure_factor_coef Fsqd
_refine_ls_weighting_details 'calc w=1/[\s^2^(Fo^2^)+(0.0672P)^2^+0.3080P] where P=(Fo^2^+2Fc^2^)/3'
_refine_ls_weighting_scheme calc
_refine_ls_wR_factor_gt 0.1120
_refine_ls_wR_factor_ref 0.1138
_reflns_number_gt 3038
_reflns_number_total 3150
_reflns_threshold_expression I>2\s(I)
_cod_data_source_file hy2496.cif
_cod_data_source_block I
_cod_database_code 2233873
_cod_database_fobs_code 2233873

loop_
_symmetry_equiv_pos_as_xyz
'x, y, z'
'-x, -y, -z'

loop_
_atom_site_type_symbol
_atom_site_label
_atom_site_fract_x
_atom_site_fract_y
_atom_site_fract_z
_atom_site_U_iso_or_equiv
_atom_site_adp_type
_atom_site_calc_flag
_atom_site_refinement_flags
_atom_site_occupancy
_atom_site_symmetry_multiplicity
Cd Cd1 0.0000 1.0000 0.0000 0.03092(12) Uani d S 1 2
O O1 -0.1591(9) 0.2034(5) 0.4718(4) 0.0897(14) Uani d . 1 1
O O2 0.1354(7) 0.1984(4) 0.5719(3) 0.0705(10) Uani d . 1 1
O O3 0.0654(5) 1.1593(3) 0.0984(3) 0.0493(6) Uani d . 1 1
N N1 0.6524(5) 0.9163(3) 0.1262(3) 0.0404(6) Uani d . 1 1
N N2 0.2627(5) 0.8176(3) 0.1293(3) 0.0362(5) Uani d . 1 1
N N3 0.0180(6) 0.2570(4) 0.4842(3) 0.0511(8) Uani d . 1 1
N N4 0.3441(5) 1.1798(4) 0.2129(3) 0.0417(6) Uani d . 1 1
C C1 0.2102(5) 0.6769(3) 0.2158(3) 0.0326(6) Uani d . 1 1
C C2 0.3446(6) 0.6018(4) 0.3172(3) 0.0392(7) Uani d . 1 1
H H2 0.4765 0.6457 0.3264 0.047 Uiso calc R 1 1
C C3 0.2838(7) 0.4640(4) 0.4033(3) 0.0437(7) Uani d . 1 1
H H3 0.3748 0.4149 0.4694 0.052 Uiso calc R 1 1
C C4 0.0864(6) 0.4002(4) 0.3899(3) 0.0387(7) Uani d . 1 1
C C5 -0.0458(6) 0.4682(4) 0.2903(4) 0.0446(8) Uani d . 1 1
H H5 -0.1761 0.4225 0.2818 0.053 Uiso calc R 1 1
C C6 0.0172(6) 0.6057(4) 0.2026(4) 0.0413(7) Uani d . 1 1
H H6 -0.0697 0.6511 0.1344 0.050 Uiso calc R 1 1
C C7 0.4701(5) 0.8656(4) 0.1296(3) 0.0338(6) Uani d . 1 1
C C8 0.1668(6) 1.1147(4) 0.1947(4) 0.0412(7) Uani d . 1 1
H H8 0.1137 1.0288 0.2590 0.049 Uiso calc R 1 1
C C9 0.4414(9) 1.3125(5) 0.1153(5) 0.0584(10) Uani d . 1 1
H H9A 0.6050 1.2913 0.0873 0.088 Uiso calc R 1 1
H H9B 0.4371 1.3892 0.1476 0.088 Uiso calc R 1 1
H H9C 0.3461 1.3444 0.0466 0.088 Uiso calc R 1 1
C C10 0.4716(9) 1.1095(6) 0.3235(5) 0.0598(11) Uani d . 1 1
H H10A 0.3882 1.0246 0.3806 0.090 Uiso calc R 1 1
H H10B 0.4778 1.1784 0.3631 0.090 Uiso calc R 1 1
H H10C 0.6327 1.0793 0.2994 0.090 Uiso calc R 1 1

loop_
_atom_site_aniso_label
_atom_site_aniso_U_11
_atom_site_aniso_U_22
_atom_site_aniso_U_33
_atom_site_aniso_U_12
_atom_site_aniso_U_13
_atom_site_aniso_U_23
Cd1 0.01969(14) 0.03075(16) 0.03821(18) -0.00441(9) -0.00930(10) -0.00556(12)
O1 0.092(3) 0.066(2) 0.089(3) -0.048(2) -0.027(2) 0.011(2)
O2 0.073(2) 0.0528(18) 0.0584(19) -0.0116(16) -0.0145(16) 0.0133(15)
O3 0.0510(14) 0.0441(14) 0.0569(16) -0.0031(11) -0.0226(12) -0.0175(12)
N1 0.0274(11) 0.0406(14) 0.0439(15) -0.0065(10) -0.0072(10) -0.0035(12)
N2 0.0253(11) 0.0335(13) 0.0425(14) -0.0060(9) -0.0082(10) -0.0037(11)
N3 0.0499(17) 0.0391(16) 0.0529(18) -0.0092(13) -0.0037(14) -0.0038(14)
N4 0.0381(13) 0.0435(15) 0.0451(15) -0.0046(11) -0.0100(11) -0.0159(13)
C1 0.0256(12) 0.0321(14) 0.0362(14) -0.0014(10) -0.0073(10) -0.0072(11)
C2 0.0347(14) 0.0401(16) 0.0398(16) -0.0078(12) -0.0126(12) -0.0075(13)
C3 0.0431(17) 0.0400(17) 0.0389(17) -0.0069(13) -0.0139(13) -0.0003(13)
C4 0.0380(15) 0.0302(14) 0.0436(17) -0.0045(11) -0.0024(13) -0.0092(13)
C5 0.0341(15) 0.0359(16) 0.059(2) -0.0078(12) -0.0133(14) -0.0081(15)
C6 0.0332(14) 0.0350(15) 0.0507(19) -0.0046(11) -0.0181(13) -0.0052(14)
C7 0.0256(12) 0.0349(14) 0.0340(14) 0.0007(10) -0.0073(10) -0.0045(11)
C8 0.0410(16) 0.0386(16) 0.0467(18) -0.0055(13) -0.0073(13) -0.0172(14)
C9 0.059(2) 0.054(2) 0.060(2) -0.0214(19) -0.0045(19) -0.015(2)
C10 0.056(2) 0.072(3) 0.056(2) 0.001(2) -0.0242(19) -0.024(2)

loop_
_atom_type_symbol
_atom_type_description
_atom_type_scat_dispersion_real
_atom_type_scat_dispersion_imag
_atom_type_scat_source
C C 0.0033 0.0016 'International Tables Vol C Tables 4.2.6.8 and 6.1.1.4'
H H 0.0000 0.0000 'International Tables Vol C Tables 4.2.6.8 and 6.1.1.4'
N N 0.0061 0.0033 'International Tables Vol C Tables 4.2.6.8 and 6.1.1.4'
O O 0.0106 0.0060 'International Tables Vol C Tables 4.2.6.8 and 6.1.1.4'
Cd Cd -0.8075 1.2024 'International Tables Vol C Tables 4.2.6.8 and 6.1.1.4'

loop_
_geom_angle_atom_site_label_1
_geom_angle_atom_site_label_2
_geom_angle_atom_site_label_3
_geom_angle_site_symmetry_1
_geom_angle_site_symmetry_3
_geom_angle
N1 Cd1 N1 2_675 1_455 180.0000(10)
N1 Cd1 O3 2_675 . 86.19(12)
N1 Cd1 O3 1_455 . 93.81(12)
N1 Cd1 O3 2_675 2_575 93.81(12)
N1 Cd1 O3 1_455 2_575 86.19(12)
O3 Cd1 O3 . 2_575 180.00(10)
N1 Cd1 N2 2_675 2_575 95.72(10)
N1 Cd1 N2 1_455 2_575 84.28(10)
O3 Cd1 N2 . 2_575 90.74(10)
O3 Cd1 N2 2_575 2_575 89.26(10)
N1 Cd1 N2 2_675 . 84.28(10)
N1 Cd1 N2 1_455 . 95.72(10)
O3 Cd1 N2 . . 89.26(10)
O3 Cd1 N2 2_575 . 90.74(10)
N2 Cd1 N2 2_575 . 180.0
C8 O3 Cd1 . . 121.5(2)
C7 N1 Cd1 . 1_655 142.5(3)
C7 N2 C1 . . 116.9(3)
C7 N2 Cd1 . . 113.9(2)
C1 N2 Cd1 . . 128.50(19)
O2 N3 O1 . . 123.1(4)
O2 N3 C4 . . 119.1(3)
O1 N3 C4 . . 117.7(4)
C8 N4 C9 . . 120.7(3)
C8 N4 C10 . . 120.8(4)
C9 N4 C10 . . 117.9(4)
N2 C1 C6 . . 119.5(3)
N2 C1 C2 . . 122.5(3)
C6 C1 C2 . . 118.0(3)
C3 C2 C1 . . 121.1(3)
C3 C2 H2 . . 119.5
C1 C2 H2 . . 119.5
C4 C3 C2 . . 119.2(3)
C4 C3 H3 . . 120.4
C2 C3 H3 . . 120.4
C5 C4 C3 . . 121.5(3)
C5 C4 N3 . . 119.8(3)
C3 C4 N3 . . 118.7(3)
C4 C5 C6 . . 119.4(3)
C4 C5 H5 . . 120.3
C6 C5 H5 . . 120.3
C5 C6 C1 . . 120.8(3)
C5 C6 H6 . . 119.6
C1 C6 H6 . . 119.6
N1 C7 N2 . . 176.4(3)
O3 C8 N4 . . 124.9(4)
O3 C8 H8 . . 117.6
N4 C8 H8 . . 117.6
N4 C9 H9A . . 109.5
N4 C9 H9B . . 109.5
H9A C9 H9B . . 109.5
N4 C9 H9C . . 109.5
H9A C9 H9C . . 109.5
H9B C9 H9C . . 109.5
N4 C10 H10A . . 109.5
N4 C10 H10B . . 109.5
H10A C10 H10B . . 109.5
N4 C10 H10C . . 109.5
H10A C10 H10C . . 109.5
H10B C10 H10C . . 109.5

loop_
_geom_bond_atom_site_label_1
_geom_bond_atom_site_label_2
_geom_bond_site_symmetry_2
_geom_bond_distance
_geom_bond_publ_flag
Cd1 N1 2_675 2.287(3) y
Cd1 O3 . 2.347(3) y
Cd1 N2 . 2.383(3) y
O1 N3 . 1.219(5) ?
O2 N3 . 1.214(5) ?
O3 C8 . 1.238(5) ?
N1 C7 . 1.170(4) ?
N1 Cd1 1_655 2.287(3) ?
N2 C7 . 1.299(4) ?
N2 C1 . 1.392(4) ?
N3 C4 . 1.461(4) ?
N4 C8 . 1.316(4) ?
N4 C9 . 1.456(5) ?
N4 C10 . 1.460(5) ?
C1 C6 . 1.401(4) ?
C1 C2 . 1.409(4) ?
C2 C3 . 1.381(5) ?
C2 H2 . 0.9300 ?
C3 C4 . 1.380(5) ?
C3 H3 . 0.9300 ?
C4 C5 . 1.377(5) ?
C5 C6 . 1.388(5) ?
C5 H5 . 0.9300 ?
C6 H6 . 0.9300 ?
C8 H8 . 0.9300 ?
C9 H9A . 0.9600 ?
C9 H9B . 0.9600 ?
C9 H9C . 0.9600 ?
C10 H10A . 0.9600 ?
C10 H10B . 0.9600 ?
C10 H10C . 0.9600 ?

loop_
_geom_torsion_atom_site_label_1
_geom_torsion_atom_site_label_2
_geom_torsion_atom_site_label_3
_geom_torsion_atom_site_label_4
_geom_torsion_site_symmetry_1
_geom_torsion
N1 Cd1 O3 C8 2_675 -96.1(3)
N1 Cd1 O3 C8 1_455 83.9(3)
N2 Cd1 O3 C8 2_575 168.2(3)
N2 Cd1 O3 C8 . -11.8(3)
N1 Cd1 N2 C7 2_675 35.1(3)
N1 Cd1 N2 C7 1_455 -144.9(3)
O3 Cd1 N2 C7 . -51.2(3)
O3 Cd1 N2 C7 2_575 128.8(3)
N1 Cd1 N2 C1 2_675 -155.1(3)
N1 Cd1 N2 C1 1_455 24.9(3)
O3 Cd1 N2 C1 . 118.6(3)
O3 Cd1 N2 C1 2_575 -61.4(3)
C7 N2 C1 C6 . -165.8(3)
Cd1 N2 C1 C6 . 24.6(5)
C7 N2 C1 C2 . 14.0(5)
Cd1 N2 C1 C2 . -155.5(3)
N2 C1 C2 C3 . 178.2(3)
C6 C1 C2 C3 . -1.9(5)
C1 C2 C3 C4 . -0.7(6)
C2 C3 C4 C5 . 2.5(6)
C2 C3 C4 N3 . -177.6(4)
O2 N3 C4 C5 . -179.7(4)
O1 N3 C4 C5 . -1.2(6)
O2 N3 C4 C3 . 0.4(6)
O1 N3 C4 C3 . 178.9(5)
C3 C4 C5 C6 . -1.5(6)
N3 C4 C5 C6 . 178.6(4)
C4 C5 C6 C1 . -1.2(6)
N2 C1 C6 C5 . -177.2(3)
C2 C1 C6 C5 . 2.9(5)
Cd1 O3 C8 N4 . 131.9(3)
C9 N4 C8 O3 . -1.7(6)
C10 N4 C8 O3 . -172.6(4)
